data_4066315
loop_
_publ_author_name
'Saliu, Kuburat O.'
'Cheng, Jianhua'
'McDonald, Robert'
'Ferguson, Michael J.'
'Takats, Josef'

_publ_section_title
;
 Reactions of Scorpionate-Anchored Yttrium and Lutetium Dialkyls with
 Terminal Alkynes: From Bimetallic Complexes with Bridging Enynediyl
 Ligands to Monomeric Terminal Dialkynyl Complexes&#x2020;
;
_journal_issue 21
_journal_name_full Organometallics
_journal_page_first 4950
_journal_paper_doi 10.1021/om100393w
_journal_volume 29
_journal_year 2010
_chemical_formula_moiety 'C78 H104 B2 N12 Y2, 2(C7 H8)'
_chemical_formula_sum 'C92 H120 B2 N12 Y2'
_chemical_formula_weight 1593.44
_chemical_name_systematic
;
 ?
;
_space_group_IT_number 2
_symmetry_cell_setting triclinic
_symmetry_space_group_name_Hall '-P 1'
_symmetry_space_group_name_H-M 'P -1'
_atom_sites_solution_hydrogens geom
_atom_sites_solution_primary direct
_atom_sites_solution_secondary difmap
_audit_creation_method SHELXL-97
_cell_angle_alpha 117.2316(13)
_cell_angle_beta 106.2321(15)
_cell_angle_gamma 97.2544(15)
_cell_formula_units_Z 2
_cell_length_a 16.8323(14)
_cell_length_b 18.1731(15)
_cell_length_c 19.2000(16)
_cell_measurement_reflns_used 5211
_cell_measurement_temperature 193(2)
_cell_measurement_theta_max 19.78
_cell_measurement_theta_min 2.21
_cell_volume 4786.7(7)
_computing_cell_refinement 'Bruker SAINT (Bruker, 1997)'
_computing_data_collection 'Bruker SMART (Bruker, 1997)'
_computing_data_reduction 'Bruker SAINT (Bruker, 1997)'
_computing_molecular_graphics 'Bruker SHELXTL (Bruker, 1997)'
_computing_publication_material 'Bruker SHELXTL (Bruker, 1997)'
_computing_structure_refinement 'SHELXL-97 (Sheldrick, 2008)'
_computing_structure_solution 'SIR97 (Altomare et al., 1999)'
_diffrn_ambient_temperature 193(2)
_diffrn_detector_area_resol_mean 8.192
_diffrn_measured_fraction_theta_full 0.995
_diffrn_measured_fraction_theta_max 0.995
_diffrn_measurement_device_type 'Bruker PLATFORM diffractometer/SMART 1000 CCD area detector'
_diffrn_measurement_method '\w scans'
_diffrn_radiation_monochromator graphite
_diffrn_radiation_source 'fine-focus sealed tube'
_diffrn_radiation_type MoK\a
_diffrn_radiation_wavelength 0.71073
_diffrn_reflns_av_R_equivalents 0.0624
_diffrn_reflns_av_sigmaI/netI 0.1252
_diffrn_reflns_limit_h_max 20
_diffrn_reflns_limit_h_min -20
_diffrn_reflns_limit_k_max 21
_diffrn_reflns_limit_k_min -21
_diffrn_reflns_limit_l_max 23
_diffrn_reflns_limit_l_min -23
_diffrn_reflns_number 33178
_diffrn_reflns_theta_full 25.25
_diffrn_reflns_theta_max 25.25
_diffrn_reflns_theta_min 1.77
_exptl_absorpt_coefficient_mu 1.253
_exptl_absorpt_correction_T_max 0.8850
_exptl_absorpt_correction_T_min 0.6408
_exptl_absorpt_correction_type multi-scan
_exptl_absorpt_process_details 'SADABS (Sheldrick, 1996)'
_exptl_crystal_colour yellow
_exptl_crystal_density_diffrn 1.106
_exptl_crystal_density_method 'not measured'
_exptl_crystal_description fragment
_exptl_crystal_F_000 1688
_exptl_crystal_size_max 0.39
_exptl_crystal_size_mid 0.29
_exptl_crystal_size_min 0.10
_platon_squeeze_details
;
 Attempts to refine peaks of residual electron density as partially
 occupied/disordered solvent toluene molecules were unsuccessful. The
 data were corrected for disordered electron density through use of
 the SQUEEZE procedure as implemented in PLATON. A total solvent
 accessible void volume and electron count consistent with an additional
 2.00 equivalents of toluene molecules per asymmetic unit.
;
_refine_diff_density_max 2.507
_refine_diff_density_min -0.859
_refine_diff_density_rms 0.078
_refine_ls_extinction_method none
_refine_ls_goodness_of_fit_ref 0.889
_refine_ls_hydrogen_treatment constr
_refine_ls_matrix_type full
_refine_ls_number_parameters 859
_refine_ls_number_reflns 17236
_refine_ls_number_restraints 0
_refine_ls_restrained_S_all 0.889
_refine_ls_R_factor_all 0.1393
_refine_ls_R_factor_gt 0.0742
_refine_ls_shift/su_max 0.000
_refine_ls_shift/su_mean 0.000
_refine_ls_structure_factor_coef Fsqd
_refine_ls_weighting_details 'calc w=1/[\s^2^(Fo^2^)+(0.1092P)^2^+0.0000P] where P=(Fo^2^+2Fc^2^)/3'
_refine_ls_weighting_scheme calc
_refine_ls_wR_factor_gt 0.1753
_refine_ls_wR_factor_ref 0.1979
_reflns_number_gt 8229
_reflns_number_total 17236
_reflns_threshold_expression I>2\s(I)
_cod_data_source_file om100393w_si_002.cif
_cod_data_source_block 6-Y
_cod_depositor_comments
;
The following automatic conversions were performed:

'_symmetry_cell_setting' value 'Triclinic' changed to 'triclinic'
according to /home/saulius/struct/CIF-dictionaries/cif_core.dic
dictionary named 'cif_core.dic' version 2.4.1 from 2010-06-29.

Automatic conversion script
Id: cif_fix_values 1715 2011-07-08 13:25:40Z adriana 
;
_cod_original_cell_volume 4786.6(7)
_cod_database_code 4066315

loop_
_symmetry_equiv_pos_as_xyz
'x, y, z'
'-x, -y, -z'

loop_
_atom_site_label
_atom_site_type_symbol
_atom_site_fract_x
_atom_site_fract_y
_atom_site_fract_z
_atom_site_U_iso_or_equiv
_atom_site_adp_type
_atom_site_occupancy
_atom_site_symmetry_multiplicity
_atom_site_calc_flag
_atom_site_refinement_flags
Y1 Y 0.22949(3) 0.15476(3) 0.38048(3) 0.04647(18) Uani 1 1 d .
Y2 Y 0.17242(3) -0.06096(3) 0.29109(3) 0.0544(2) Uani 1 1 d .
N11 N 0.2221(3) 0.3564(3) 0.4978(3) 0.0600(13) Uani 1 1 d .
N12 N 0.1775(3) 0.2715(3) 0.4634(3) 0.0495(11) Uani 1 1 d .
N21 N 0.2474(3) 0.3367(3) 0.3681(3) 0.0649(13) Uani 1 1 d .
N22 N 0.2177(3) 0.2476(3) 0.3162(3) 0.0594(13) Uani 1 1 d .
N31 N 0.3712(3) 0.3535(3) 0.4898(3) 0.0563(12) Uani 1 1 d .
N32 N 0.3679(3) 0.2682(3) 0.4550(3) 0.0495(11) Uani 1 1 d .
N41 N 0.0469(3) -0.2537(3) 0.2282(3) 0.0486(11) Uani 1 1 d .
N42 N 0.0603(3) -0.1668(3) 0.2787(2) 0.0447(11) Uani 1 1 d .
N51 N 0.0819(3) -0.2552(3) 0.1075(3) 0.0562(12) Uani 1 1 d .
N52 N 0.1057(3) -0.1689(3) 0.1341(3) 0.0476(11) Uani 1 1 d .
N61 N 0.1966(3) -0.2573(3) 0.2231(3) 0.0580(13) Uani 1 1 d .
N62 N 0.2432(3) -0.1715(3) 0.2727(3) 0.0521(12) Uani 1 1 d .
C1 C 0.2698(3) 0.1428(4) 0.5008(3) 0.0455(13) Uani 1 1 d .
C2 C 0.2392(3) 0.0608(3) 0.4419(3) 0.0429(13) Uani 1 1 d .
C3 C 0.2368(3) -0.0079(4) 0.4593(3) 0.0536(15) Uani 1 1 d .
C4 C 0.2287(4) -0.0745(4) 0.4634(4) 0.0595(16) Uani 1 1 d .
C5 C 0.0848(4) 0.0374(4) 0.2786(3) 0.0557(15) Uani 1 1 d .
C6 C 0.0103(4) 0.0079(4) 0.2365(3) 0.0525(14) Uani 1 1 d .
C7 C 0.2758(3) 0.0379(4) 0.2751(3) 0.0551(15) Uani 1 1 d .
C8 C 0.3171(3) 0.0109(3) 0.2325(3) 0.0414(12) Uani 1 1 d .
C13 C 0.1213(4) 0.2716(4) 0.5009(3) 0.0551(15) Uani 1 1 d .
C14 C 0.1314(5) 0.3571(4) 0.5612(4) 0.083(2) Uani 1 1 d .
H14 H 0.1002 0.3754 0.5973 0.099 Uiso 1 1 calc R
C15 C 0.1949(5) 0.4091(4) 0.5581(4) 0.078(2) Uani 1 1 d .
C16 C 0.2324(6) 0.5069(4) 0.6084(5) 0.132(4) Uani 1 1 d .
H16A H 0.2048 0.5322 0.6489 0.158 Uiso 1 1 calc R
H16B H 0.2216 0.5288 0.5696 0.158 Uiso 1 1 calc R
H16C H 0.2949 0.5229 0.6391 0.158 Uiso 1 1 calc R
C17 C 0.0621(4) 0.1898(4) 0.4770(3) 0.0611(16) Uani 1 1 d .
H17A H 0.0938 0.1470 0.4717 0.073 Uiso 1 1 calc R
H17B H 0.0146 0.1679 0.4227 0.073 Uiso 1 1 calc R
H17C H 0.0385 0.1998 0.5207 0.073 Uiso 1 1 calc R
C23 C 0.1795(4) 0.2313(4) 0.2372(4) 0.0673(17) Uani 1 1 d .
C24 C 0.1847(5) 0.3058(6) 0.2386(5) 0.097(2) Uani 1 1 d .
H24 H 0.1623 0.3110 0.1904 0.116 Uiso 1 1 calc R
C25 C 0.2272(5) 0.3732(5) 0.3197(6) 0.089(2) Uani 1 1 d .
C26 C 0.2483(6) 0.4698(5) 0.3588(6) 0.126(3) Uani 1 1 d .
H26A H 0.2391 0.4838 0.3141 0.151 Uiso 1 1 calc R
H26B H 0.3089 0.4974 0.3984 0.151 Uiso 1 1 calc R
H26C H 0.2105 0.4912 0.3893 0.151 Uiso 1 1 calc R
C27 C 0.1407(5) 0.1418(5) 0.1648(4) 0.095(2) Uani 1 1 d .
H27A H 0.1036 0.1079 0.1778 0.115 Uiso 1 1 calc R
H27B H 0.1868 0.1158 0.1538 0.115 Uiso 1 1 calc R
H27C H 0.1059 0.1418 0.1145 0.115 Uiso 1 1 calc R
C33 C 0.4478(4) 0.2664(4) 0.4894(3) 0.0553(15) Uani 1 1 d .
C34 C 0.5012(4) 0.3500(4) 0.5460(4) 0.076(2) Uani 1 1 d .
H34 H 0.5612 0.3665 0.5786 0.092 Uiso 1 1 calc R
C35 C 0.4533(4) 0.4042(4) 0.5472(4) 0.0756(19) Uani 1 1 d .
C36 C 0.4778(5) 0.5020(4) 0.5976(5) 0.115(3) Uani 1 1 d .
H36A H 0.4526 0.5229 0.5603 0.138 Uiso 1 1 calc R
H36B H 0.5411 0.5261 0.6222 0.138 Uiso 1 1 calc R
H36C H 0.4558 0.5203 0.6432 0.138 Uiso 1 1 calc R
C37 C 0.4679(3) 0.1830(4) 0.4651(3) 0.0596(16) Uani 1 1 d .
H37A H 0.5201 0.1916 0.5102 0.072 Uiso 1 1 calc R
H37B H 0.4778 0.1621 0.4123 0.072 Uiso 1 1 calc R
H37C H 0.4191 0.1401 0.4570 0.072 Uiso 1 1 calc R
C43 C 0.0056(3) -0.1598(3) 0.3201(3) 0.0461(13) Uani 1 1 d .
C44 C -0.0424(3) -0.2417(4) 0.2945(3) 0.0564(15) Uani 1 1 d .
H44 H -0.0860 -0.2553 0.3128 0.068 Uiso 1 1 calc R
C45 C -0.0142(4) -0.2997(4) 0.2372(4) 0.0650(17) Uani 1 1 d .
C46 C -0.0419(5) -0.3966(4) 0.1935(5) 0.097(2) Uani 1 1 d .
H46A H -0.0728 -0.4216 0.1325 0.117 Uiso 1 1 calc R
H46B H -0.0803 -0.4150 0.2164 0.117 Uiso 1 1 calc R
H46C H 0.0093 -0.4166 0.2031 0.117 Uiso 1 1 calc R
C47 C 0.0042(3) -0.0738(3) 0.3828(3) 0.0541(15) Uani 1 1 d .
H47A H -0.0514 -0.0794 0.3897 0.065 Uiso 1 1 calc R
H47B H 0.0114 -0.0335 0.3627 0.065 Uiso 1 1 calc R
H47C H 0.0515 -0.0515 0.4373 0.065 Uiso 1 1 calc R
C53 C 0.0814(3) -0.1653(4) 0.0639(4) 0.0529(15) Uani 1 1 d .
C54 C 0.0425(4) -0.2470(4) -0.0065(4) 0.0704(18) Uani 1 1 d .
H54 H 0.0193 -0.2617 -0.0639 0.085 Uiso 1 1 calc R
C55 C 0.0439(4) -0.3021(4) 0.0223(4) 0.0730(19) Uani 1 1 d .
C56 C 0.0111(6) -0.3998(4) -0.0270(4) 0.115(3) Uani 1 1 d .
H56A H -0.0175 -0.4208 -0.0875 0.138 Uiso 1 1 calc R
H56B H -0.0305 -0.4189 -0.0073 0.138 Uiso 1 1 calc R
H56C H 0.0599 -0.4232 -0.0184 0.138 Uiso 1 1 calc R
C57 C 0.0965(4) -0.0825(4) 0.0658(4) 0.0691(18) Uani 1 1 d .
H57A H 0.0823 -0.0399 0.1112 0.083 Uiso 1 1 calc R
H57B H 0.0596 -0.0916 0.0113 0.083 Uiso 1 1 calc R
H57C H 0.1575 -0.0609 0.0762 0.083 Uiso 1 1 calc R
C63 C 0.3262(4) -0.1671(4) 0.3112(3) 0.0569(15) Uani 1 1 d .
C64 C 0.3309(5) -0.2508(5) 0.2833(4) 0.0771(19) Uani 1 1 d .
H64 H 0.3818 -0.2665 0.2989 0.092 Uiso 1 1 calc R
C65 C 0.2504(5) -0.3066(4) 0.2300(4) 0.0733(19) Uani 1 1 d .
C66 C 0.2208(5) -0.4018(4) 0.1869(5) 0.108(3) Uani 1 1 d .
H66A H 0.2708 -0.4231 0.1977 0.129 Uiso 1 1 calc R
H66B H 0.1916 -0.4265 0.1258 0.129 Uiso 1 1 calc R
H66C H 0.1803 -0.4190 0.2086 0.129 Uiso 1 1 calc R
C67 C 0.3936(4) -0.0827(4) 0.3716(4) 0.0669(17) Uani 1 1 d .
H67A H 0.3765 -0.0385 0.3602 0.080 Uiso 1 1 calc R
H67B H 0.4487 -0.0874 0.3649 0.080 Uiso 1 1 calc R
H67C H 0.4003 -0.0664 0.4296 0.080 Uiso 1 1 calc R
C71 C 0.3085(3) 0.1851(3) 0.5974(3) 0.0476(14) Uani 1 1 d .
C72 C 0.2405(3) 0.1597(4) 0.6284(3) 0.0532(14) Uani 1 1 d .
H72A H 0.2220 0.0961 0.6029 0.064 Uiso 1 1 calc R
H72B H 0.1889 0.1776 0.6109 0.064 Uiso 1 1 calc R
C73 C 0.2807(4) 0.2052(5) 0.7261(3) 0.0664(18) Uani 1 1 d .
H73 H 0.2363 0.1888 0.7460 0.080 Uiso 1 1 calc R
C74 C 0.3590(4) 0.1747(5) 0.7524(4) 0.077(2) Uani 1 1 d .
H74A H 0.3408 0.1109 0.7259 0.092 Uiso 1 1 calc R
H74B H 0.3837 0.2014 0.8147 0.092 Uiso 1 1 calc R
C75 C 0.4275(3) 0.2022(4) 0.7226(3) 0.0625(17) Uani 1 1 d .
H75 H 0.4797 0.1842 0.7400 0.075 Uiso 1 1 calc R
C76 C 0.3876(3) 0.1573(4) 0.6254(3) 0.0538(15) Uani 1 1 d .
H76A H 0.4313 0.1726 0.6050 0.065 Uiso 1 1 calc R
H76B H 0.3702 0.0937 0.6000 0.065 Uiso 1 1 calc R
C77 C 0.3371(4) 0.2836(4) 0.6398(3) 0.0606(16) Uani 1 1 d .
H77A H 0.2864 0.3029 0.6227 0.073 Uiso 1 1 calc R
H77B H 0.3804 0.3009 0.6201 0.073 Uiso 1 1 calc R
C78 C 0.3764(4) 0.3287(4) 0.7365(3) 0.0706(18) Uani 1 1 d .
H78 H 0.3941 0.3930 0.7622 0.085 Uiso 1 1 calc R
C79 C 0.3093(4) 0.3024(4) 0.7672(4) 0.0751(19) Uani 1 1 d .
H79A H 0.3349 0.3299 0.8296 0.090 Uiso 1 1 calc R
H79B H 0.2586 0.3226 0.7525 0.090 Uiso 1 1 calc R
C80 C 0.4536(4) 0.3006(4) 0.7620(4) 0.0750(19) Uani 1 1 d .
H80A H 0.4795 0.3295 0.8245 0.090 Uiso 1 1 calc R
H80B H 0.4977 0.3180 0.7431 0.090 Uiso 1 1 calc R
C81 C 0.2283(3) -0.1393(4) 0.4892(3) 0.0515(14) Uani 1 1 d .
C82 C 0.1934(4) -0.2313(4) 0.4143(4) 0.0733(18) Uani 1 1 d .
H82A H 0.2297 -0.2397 0.3802 0.088 Uiso 1 1 calc R
H82B H 0.1337 -0.2410 0.3780 0.088 Uiso 1 1 calc R
C83 C 0.1929(4) -0.2971(4) 0.4423(4) 0.0748(19) Uani 1 1 d .
H83 H 0.1688 -0.3571 0.3915 0.090 Uiso 1 1 calc R
C84 C 0.2858(4) -0.2833(4) 0.4966(4) 0.0755(19) Uani 1 1 d .
H84A H 0.2864 -0.3258 0.5154 0.091 Uiso 1 1 calc R
H84B H 0.3225 -0.2920 0.4629 0.091 Uiso 1 1 calc R
C85 C 0.3210(4) -0.1917(4) 0.5731(4) 0.0722(18) Uani 1 1 d .
H85 H 0.3816 -0.1821 0.6092 0.087 Uiso 1 1 calc R
C86 C 0.3205(4) -0.1256(4) 0.5451(4) 0.0706(18) Uani 1 1 d .
H86A H 0.3586 -0.1316 0.5130 0.085 Uiso 1 1 calc R
H86B H 0.3434 -0.0663 0.5956 0.085 Uiso 1 1 calc R
C87 C 0.1731(4) -0.1266(4) 0.5433(4) 0.0743(19) Uani 1 1 d .
H87A H 0.1969 -0.0671 0.5935 0.089 Uiso 1 1 calc R
H87B H 0.1129 -0.1343 0.5097 0.089 Uiso 1 1 calc R
C88 C 0.1738(4) -0.1924(4) 0.5716(4) 0.0748(19) Uani 1 1 d .
H88 H 0.1376 -0.1839 0.6065 0.090 Uiso 1 1 calc R
C89 C 0.1369(4) -0.2838(4) 0.4952(5) 0.0769(19) Uani 1 1 d .
H89A H 0.0765 -0.2931 0.4605 0.092 Uiso 1 1 calc R
H89B H 0.1363 -0.3262 0.5140 0.092 Uiso 1 1 calc R
C90 C 0.2645(4) -0.1801(4) 0.6239(4) 0.080(2) Uani 1 1 d .
H90A H 0.2643 -0.2228 0.6424 0.096 Uiso 1 1 calc R
H90B H 0.2884 -0.1213 0.6752 0.096 Uiso 1 1 calc R
C91 C -0.0835(3) -0.0187(4) 0.1843(3) 0.0554(15) Uani 1 1 d .
C92 C -0.1171(4) -0.1155(5) 0.1164(4) 0.082(2) Uani 1 1 d .
H92A H -0.1099 -0.1502 0.1439 0.099 Uiso 1 1 calc R
H92B H -0.0831 -0.1287 0.0799 0.099 Uiso 1 1 calc R
C93 C -0.2138(4) -0.1398(5) 0.0617(4) 0.082(2) Uani 1 1 d .
H93 H -0.2352 -0.2025 0.0160 0.099 Uiso 1 1 calc R
C94 C -0.2631(4) -0.1232(5) 0.1176(5) 0.090(2) Uani 1 1 d .
H94A H -0.2549 -0.1586 0.1443 0.108 Uiso 1 1 calc R
H94B H -0.3256 -0.1403 0.0834 0.108 Uiso 1 1 calc R
C95 C -0.2333(4) -0.0295(6) 0.1849(4) 0.084(2) Uani 1 1 d .
H95 H -0.2675 -0.0192 0.2217 0.101 Uiso 1 1 calc R
C96 C -0.1358(4) -0.0008(5) 0.2395(4) 0.079(2) Uani 1 1 d .
H96A H -0.1167 0.0619 0.2823 0.095 Uiso 1 1 calc R
H96B H -0.1259 -0.0326 0.2699 0.095 Uiso 1 1 calc R
C97 C -0.0988(4) 0.0339(5) 0.1408(5) 0.094(2) Uani 1 1 d .
H97A H -0.0675 0.0213 0.1020 0.113 Uiso 1 1 calc R
H97B H -0.0753 0.0966 0.1842 0.113 Uiso 1 1 calc R
C98 C -0.1962(4) 0.0121(6) 0.0903(6) 0.095(3) Uani 1 1 d .
H98 H -0.2056 0.0478 0.0634 0.114 Uiso 1 1 calc R
C99 C -0.2248(4) -0.0840(7) 0.0228(5) 0.097(3) Uani 1 1 d .
H99A H -0.2865 -0.1014 -0.0141 0.117 Uiso 1 1 calc R
H99B H -0.1902 -0.0936 -0.0130 0.117 Uiso 1 1 calc R
C100 C -0.2449(4) 0.0251(5) 0.1450(5) 0.103(3) Uani 1 1 d .
H10A H -0.3072 0.0099 0.1112 0.124 Uiso 1 1 calc R
H10B H -0.2252 0.0870 0.1902 0.124 Uiso 1 1 calc R
C101 C 0.3688(3) -0.0168(3) 0.1787(3) 0.0444(13) Uani 1 1 d .
C102 C 0.3665(4) 0.0329(4) 0.1325(4) 0.0610(16) Uani 1 1 d .
H10C H 0.3905 0.0959 0.1745 0.073 Uiso 1 1 calc R
H10D H 0.3057 0.0212 0.0969 0.073 Uiso 1 1 calc R
C103 C 0.4194(4) 0.0061(4) 0.0762(4) 0.0681(18) Uani 1 1 d .
H103 H 0.4174 0.0394 0.0466 0.082 Uiso 1 1 calc R
C104 C 0.5122(4) 0.0245(4) 0.1311(4) 0.077(2) Uani 1 1 d .
H10E H 0.5375 0.0873 0.1735 0.093 Uiso 1 1 calc R
H10F H 0.5470 0.0077 0.0955 0.093 Uiso 1 1 calc R
C105 C 0.5152(4) -0.0264(4) 0.1761(4) 0.0636(17) Uani 1 1 d .
H105 H 0.5768 -0.0145 0.2117 0.076 Uiso 1 1 calc R
C106 C 0.4632(3) 0.0023(4) 0.2331(3) 0.0631(17) Uani 1 1 d .
H10G H 0.4661 -0.0293 0.2639 0.076 Uiso 1 1 calc R
H10H H 0.4884 0.0651 0.2755 0.076 Uiso 1 1 calc R
C107 C 0.3310(4) -0.1141(3) 0.1124(3) 0.0533(14) Uani 1 1 d .
H10I H 0.2699 -0.1271 0.0768 0.064 Uiso 1 1 calc R
H10J H 0.3326 -0.1476 0.1411 0.064 Uiso 1 1 calc R
C108 C 0.3843(4) -0.1409(4) 0.0560(3) 0.0578(16) Uani 1 1 d .
H108 H 0.3598 -0.2042 0.0125 0.069 Uiso 1 1 calc R
C109 C 0.3816(4) -0.0884(4) 0.0127(3) 0.0649(17) Uani 1 1 d .
H10K H 0.4144 -0.1063 -0.0247 0.078 Uiso 1 1 calc R
H10L H 0.3208 -0.1004 -0.0230 0.078 Uiso 1 1 calc R
C110 C 0.4772(4) -0.1210(4) 0.1118(4) 0.0668(18) Uani 1 1 d .
H11A H 0.4792 -0.1541 0.1410 0.080 Uiso 1 1 calc R
H11B H 0.5119 -0.1393 0.0764 0.080 Uiso 1 1 calc R
B1 B 0.2893(5) 0.3800(4) 0.4653(4) 0.0595(19) Uani 1 1 d .
H1 H 0.3061 0.4417 0.4898 0.071 Uiso 1 1 calc R
B2 B 0.0991(5) -0.2862(4) 0.1711(5) 0.067(2) Uani 1 1 d .
H2 H 0.0794 -0.3484 0.1395 0.080 Uiso 1 1 calc R

loop_
_atom_site_aniso_label
_atom_site_aniso_U_11
_atom_site_aniso_U_22
_atom_site_aniso_U_33
_atom_site_aniso_U_23
_atom_site_aniso_U_13
_atom_site_aniso_U_12
Y1 0.0424(3) 0.0434(3) 0.0464(3) 0.0153(3) 0.0230(3) 0.0087(2)
Y2 0.0482(4) 0.0413(3) 0.0568(4) 0.0087(3) 0.0303(3) 0.0050(3)
N11 0.062(3) 0.055(3) 0.068(3) 0.029(3) 0.035(3) 0.024(3)
N12 0.047(3) 0.052(3) 0.050(3) 0.025(2) 0.022(2) 0.017(2)
N21 0.074(4) 0.071(4) 0.076(4) 0.053(3) 0.035(3) 0.030(3)
N22 0.072(3) 0.065(4) 0.060(3) 0.039(3) 0.035(3) 0.028(3)
N31 0.056(3) 0.047(3) 0.062(3) 0.026(3) 0.025(3) 0.011(2)
N32 0.044(3) 0.043(3) 0.059(3) 0.023(2) 0.024(2) 0.008(2)
N41 0.040(3) 0.045(3) 0.050(3) 0.016(2) 0.022(2) 0.005(2)
N42 0.037(2) 0.044(3) 0.045(3) 0.016(2) 0.017(2) 0.013(2)
N51 0.060(3) 0.050(3) 0.043(3) 0.012(2) 0.024(2) 0.008(2)
N52 0.041(3) 0.046(3) 0.048(3) 0.017(2) 0.020(2) 0.012(2)
N61 0.057(3) 0.050(3) 0.059(3) 0.014(3) 0.035(3) 0.017(3)
N62 0.052(3) 0.051(3) 0.050(3) 0.019(2) 0.027(2) 0.017(2)
C1 0.038(3) 0.067(4) 0.042(3) 0.031(3) 0.020(2) 0.024(3)
C2 0.034(3) 0.034(3) 0.057(3) 0.020(3) 0.021(3) 0.006(2)
C3 0.041(3) 0.053(4) 0.054(4) 0.019(3) 0.019(3) 0.013(3)
C4 0.055(4) 0.055(4) 0.063(4) 0.022(3) 0.030(3) 0.016(3)
C5 0.041(4) 0.068(4) 0.041(3) 0.014(3) 0.021(3) 0.005(3)
C6 0.047(4) 0.070(4) 0.057(4) 0.044(3) 0.023(3) 0.014(3)
C7 0.040(3) 0.064(4) 0.044(3) 0.015(3) 0.019(3) 0.007(3)
C8 0.038(3) 0.042(3) 0.038(3) 0.018(3) 0.013(2) 0.009(2)
C13 0.054(4) 0.059(4) 0.054(3) 0.024(3) 0.028(3) 0.024(3)
C14 0.081(5) 0.081(5) 0.081(5) 0.022(4) 0.053(4) 0.035(4)
C15 0.089(5) 0.057(4) 0.086(5) 0.022(4) 0.051(4) 0.038(4)
C16 0.180(9) 0.060(5) 0.143(8) 0.016(5) 0.109(7) 0.031(5)
C17 0.048(4) 0.078(4) 0.056(4) 0.029(3) 0.028(3) 0.017(3)
C23 0.079(5) 0.072(5) 0.077(5) 0.053(4) 0.033(4) 0.036(4)
C24 0.144(8) 0.111(7) 0.077(5) 0.072(6) 0.050(5) 0.053(6)
C25 0.122(7) 0.073(5) 0.108(6) 0.063(5) 0.054(5) 0.045(5)
C26 0.188(10) 0.107(7) 0.154(8) 0.099(7) 0.092(7) 0.072(7)
C27 0.127(7) 0.108(6) 0.054(4) 0.041(5) 0.039(4) 0.035(5)
C33 0.054(4) 0.054(4) 0.051(3) 0.020(3) 0.025(3) 0.011(3)
C34 0.043(4) 0.062(4) 0.079(5) 0.015(4) 0.011(3) -0.004(3)
C35 0.059(4) 0.049(4) 0.083(5) 0.016(4) 0.019(4) -0.001(3)
C36 0.094(6) 0.045(4) 0.134(7) 0.010(4) 0.020(5) -0.003(4)
C37 0.042(3) 0.077(4) 0.054(3) 0.029(3) 0.017(3) 0.021(3)
C43 0.034(3) 0.058(4) 0.050(3) 0.030(3) 0.016(3) 0.017(3)
C44 0.043(3) 0.065(4) 0.061(4) 0.033(3) 0.023(3) 0.007(3)
C45 0.059(4) 0.050(4) 0.060(4) 0.015(3) 0.019(3) 0.001(3)
C46 0.097(6) 0.060(4) 0.116(6) 0.031(4) 0.054(5) -0.004(4)
C47 0.051(3) 0.069(4) 0.067(4) 0.043(3) 0.036(3) 0.029(3)
C53 0.040(3) 0.058(4) 0.054(4) 0.020(3) 0.023(3) 0.012(3)
C54 0.076(5) 0.072(5) 0.044(4) 0.021(4) 0.018(3) 0.016(4)
C55 0.084(5) 0.047(4) 0.046(4) -0.002(3) 0.022(3) 0.001(3)
C56 0.156(8) 0.058(5) 0.071(5) 0.001(4) 0.033(5) 0.007(5)
C57 0.046(4) 0.084(5) 0.061(4) 0.029(4) 0.015(3) 0.014(3)
C63 0.053(4) 0.071(4) 0.053(4) 0.033(3) 0.027(3) 0.015(3)
C64 0.079(5) 0.087(5) 0.098(5) 0.055(5) 0.054(4) 0.047(4)
C65 0.073(5) 0.061(4) 0.073(4) 0.018(4) 0.039(4) 0.022(4)
C66 0.098(6) 0.070(5) 0.135(7) 0.033(5) 0.048(5) 0.037(4)
C67 0.045(4) 0.087(5) 0.074(4) 0.045(4) 0.026(3) 0.015(3)
C71 0.050(3) 0.061(4) 0.032(3) 0.024(3) 0.016(2) 0.015(3)
C72 0.044(3) 0.076(4) 0.050(3) 0.036(3) 0.022(3) 0.024(3)
C73 0.051(4) 0.119(6) 0.045(3) 0.048(4) 0.026(3) 0.034(4)
C74 0.078(5) 0.116(6) 0.053(4) 0.052(4) 0.029(3) 0.037(4)
C75 0.038(3) 0.099(5) 0.051(4) 0.039(4) 0.016(3) 0.020(3)
C76 0.041(3) 0.078(4) 0.047(3) 0.033(3) 0.019(3) 0.021(3)
C77 0.062(4) 0.059(4) 0.051(4) 0.024(3) 0.020(3) 0.011(3)
C78 0.059(4) 0.074(4) 0.047(4) 0.015(3) 0.009(3) 0.013(3)
C79 0.073(5) 0.092(5) 0.040(3) 0.016(4) 0.023(3) 0.028(4)
C80 0.059(4) 0.095(5) 0.047(4) 0.026(4) 0.013(3) 0.013(4)
C81 0.051(4) 0.057(4) 0.060(4) 0.038(3) 0.025(3) 0.021(3)
C82 0.076(5) 0.059(4) 0.083(5) 0.035(4) 0.033(4) 0.017(3)
C83 0.090(5) 0.069(4) 0.069(4) 0.043(4) 0.027(4) 0.014(4)
C84 0.073(5) 0.074(5) 0.109(6) 0.060(5) 0.045(4) 0.037(4)
C85 0.054(4) 0.079(5) 0.094(5) 0.056(4) 0.022(4) 0.020(3)
C86 0.050(4) 0.064(4) 0.099(5) 0.048(4) 0.019(4) 0.017(3)
C87 0.083(5) 0.079(5) 0.091(5) 0.057(4) 0.044(4) 0.039(4)
C88 0.078(5) 0.076(5) 0.090(5) 0.047(4) 0.050(4) 0.028(4)
C89 0.062(4) 0.082(5) 0.115(6) 0.073(5) 0.034(4) 0.022(4)
C90 0.089(5) 0.088(5) 0.075(5) 0.054(4) 0.026(4) 0.032(4)
C91 0.029(3) 0.094(5) 0.050(3) 0.046(4) 0.011(3) 0.015(3)
C92 0.038(4) 0.116(6) 0.070(4) 0.038(4) 0.010(3) 0.025(4)
C93 0.049(4) 0.098(5) 0.068(4) 0.026(4) 0.010(3) 0.019(4)
C94 0.047(4) 0.141(7) 0.086(5) 0.076(6) 0.009(4) 0.006(4)
C95 0.047(4) 0.142(7) 0.076(5) 0.059(5) 0.034(4) 0.039(5)
C96 0.044(4) 0.141(6) 0.065(4) 0.059(4) 0.020(3) 0.043(4)
C97 0.042(4) 0.150(7) 0.119(6) 0.103(6) 0.015(4) 0.018(4)
C98 0.052(5) 0.146(8) 0.120(7) 0.104(7) 0.015(5) 0.028(5)
C99 0.053(4) 0.201(9) 0.079(5) 0.097(7) 0.029(4) 0.055(5)
C100 0.043(4) 0.134(7) 0.132(7) 0.072(6) 0.023(5) 0.036(4)
C101 0.041(3) 0.053(3) 0.041(3) 0.023(3) 0.023(3) 0.012(3)
C102 0.056(4) 0.076(4) 0.077(4) 0.047(4) 0.041(3) 0.035(3)
C103 0.080(5) 0.088(5) 0.097(5) 0.070(4) 0.062(4) 0.054(4)
C104 0.065(5) 0.075(5) 0.096(5) 0.036(4) 0.052(4) 0.017(4)
C105 0.037(3) 0.101(5) 0.056(4) 0.039(4) 0.023(3) 0.028(3)
C106 0.043(3) 0.083(4) 0.051(3) 0.023(3) 0.023(3) 0.017(3)
C107 0.056(4) 0.056(4) 0.053(3) 0.026(3) 0.027(3) 0.021(3)
C108 0.054(4) 0.071(4) 0.048(3) 0.023(3) 0.030(3) 0.027(3)
C109 0.058(4) 0.099(5) 0.045(3) 0.037(4) 0.023(3) 0.039(4)
C110 0.082(5) 0.096(5) 0.066(4) 0.057(4) 0.047(4) 0.058(4)
B1 0.067(5) 0.043(4) 0.071(5) 0.030(4) 0.025(4) 0.021(4)
B2 0.069(5) 0.038(4) 0.069(5) 0.005(4) 0.040(4) 0.003(3)

loop_
_atom_type_symbol
_atom_type_description
_atom_type_scat_dispersion_real
_atom_type_scat_dispersion_imag
_atom_type_scat_source
C C 0.0033 0.0016 'International Tables Vol C Tables 4.2.6.8 and 6.1.1.4'
H H 0.0000 0.0000 'International Tables Vol C Tables 4.2.6.8 and 6.1.1.4'
B B 0.0013 0.0007 'International Tables Vol C Tables 4.2.6.8 and 6.1.1.4'
N N 0.0061 0.0033 'International Tables Vol C Tables 4.2.6.8 and 6.1.1.4'
Y Y -2.7962 3.5667 'International Tables Vol C Tables 4.2.6.8 and 6.1.1.4'

loop_
_geom_angle_atom_site_label_1
_geom_angle_atom_site_label_2
_geom_angle_atom_site_label_3
_geom_angle
C1 Y1 N32 84.83(17)
C1 Y1 N12 84.03(16)
N32 Y1 N12 83.85(15)
C1 Y1 C2 31.29(16)
N32 Y1 C2 107.53(15)
N12 Y1 C2 107.40(15)
C1 Y1 N22 149.60(18)
N32 Y1 N22 73.34(16)
N12 Y1 N22 73.01(15)
C2 Y1 N22 179.05(17)
C1 Y1 C5 105.45(18)
N32 Y1 C5 169.40(16)
N12 Y1 C5 99.55(16)
C2 Y1 C5 81.16(18)
N22 Y1 C5 97.93(18)
C1 Y1 C7 105.06(18)
N32 Y1 C7 96.69(15)
N12 Y1 C7 170.92(16)
C2 Y1 C7 81.13(17)
N22 Y1 C7 98.41(17)
C5 Y1 C7 78.36(17)
C1 Y1 Y2 79.23(14)
N32 Y1 Y2 134.11(11)
N12 Y1 Y2 135.79(11)
C2 Y1 Y2 47.94(12)
N22 Y1 Y2 131.17(12)
C5 Y1 Y2 48.00(14)
C7 Y1 Y2 48.31(12)
N42 Y2 N62 81.24(14)
N42 Y2 C2 108.28(15)
N62 Y2 C2 109.56(16)
N42 Y2 C5 97.37(16)
N62 Y2 C5 168.58(16)
C2 Y2 C5 81.69(17)
N42 Y2 N52 77.17(14)
N62 Y2 N52 75.82(14)
C2 Y2 N52 172.63(16)
C5 Y2 N52 92.80(16)
N42 Y2 C7 169.40(15)
N62 Y2 C7 99.28(17)
C2 Y2 C7 81.62(16)
C5 Y2 C7 80.00(18)
N52 Y2 C7 92.65(16)
N42 Y2 C3 85.21(16)
N62 Y2 C3 85.62(16)
C2 Y2 C3 31.34(17)
C5 Y2 C3 105.62(17)
N52 Y2 C3 156.02(18)
C7 Y2 C3 105.39(17)
N42 Y2 Y1 135.21(10)
N62 Y2 Y1 137.72(11)
C2 Y2 Y1 47.47(12)
C5 Y2 Y1 49.15(13)
N52 Y2 Y1 125.17(11)
C7 Y2 Y1 49.41(13)
C3 Y2 Y1 78.81(14)
C15 N11 N12 109.7(5)
C15 N11 B1 129.7(5)
N12 N11 B1 120.5(4)
C13 N12 N11 106.9(4)
C13 N12 Y1 130.6(4)
N11 N12 Y1 120.5(3)
C25 N21 N22 109.2(5)
C25 N21 B1 129.8(6)
N22 N21 B1 120.8(5)
C23 N22 N21 106.0(5)
C23 N22 Y1 134.0(4)
N21 N22 Y1 119.8(3)
N32 N31 C35 109.6(5)
N32 N31 B1 120.8(5)
C35 N31 B1 129.6(5)
C33 N32 N31 106.5(4)
C33 N32 Y1 130.3(4)
N31 N32 Y1 120.9(3)
C45 N41 N42 110.4(4)
C45 N41 B2 129.2(5)
N42 N41 B2 120.4(4)
C43 N42 N41 106.1(4)
C43 N42 Y2 132.1(3)
N41 N42 Y2 121.5(3)
C55 N51 N52 109.3(5)
C55 N51 B2 129.4(5)
N52 N51 B2 121.3(4)
C53 N52 N51 105.6(4)
C53 N52 Y2 136.2(4)
N51 N52 Y2 118.1(3)
N62 N61 C65 109.4(5)
N62 N61 B2 121.2(5)
C65 N61 B2 129.4(5)
C63 N62 N61 107.2(4)
C63 N62 Y2 131.6(4)
N61 N62 Y2 120.8(3)
C2 C1 C71 129.3(5)
C2 C1 Y1 80.3(3)
C71 C1 Y1 150.4(4)
C1 C2 C3 123.6(5)
C1 C2 Y1 68.4(3)
C3 C2 Y1 168.0(4)
C1 C2 Y2 153.0(4)
C3 C2 Y2 83.4(3)
Y1 C2 Y2 84.59(16)
C4 C3 C2 171.9(6)
C4 C3 Y2 106.7(4)
C2 C3 Y2 65.2(3)
C3 C4 C81 166.9(6)
C6 C5 Y2 119.6(5)
C6 C5 Y1 157.5(5)
Y2 C5 Y1 82.85(18)
C5 C6 C91 172.9(6)
C8 C7 Y2 121.8(4)
C8 C7 Y1 155.7(5)
Y2 C7 Y1 82.28(16)
C7 C8 C101 175.6(6)
N12 C13 C14 109.3(5)
N12 C13 C17 120.6(5)
C14 C13 C17 130.1(5)
C15 C14 C13 106.7(5)
N11 C15 C14 107.3(6)
N11 C15 C16 122.5(6)
C14 C15 C16 130.1(6)
C24 C23 N22 109.7(6)
C24 C23 C27 129.6(7)
N22 C23 C27 120.8(6)
C23 C24 C25 109.5(6)
C24 C25 N21 105.7(6)
C24 C25 C26 132.6(7)
N21 C25 C26 121.6(7)
N32 C33 C34 109.3(5)
N32 C33 C37 121.0(5)
C34 C33 C37 129.8(6)
C35 C34 C33 108.1(6)
C34 C35 N31 106.6(5)
C34 C35 C36 130.9(6)
N31 C35 C36 122.5(6)
N42 C43 C44 109.5(5)
N42 C43 C47 121.1(5)
C44 C43 C47 129.5(5)
C45 C44 C43 106.4(5)
N41 C45 C44 107.7(5)
N41 C45 C46 124.1(5)
C44 C45 C46 128.2(6)
N52 C53 C54 110.7(6)
N52 C53 C57 122.2(5)
C54 C53 C57 127.0(6)
C55 C54 C53 106.1(6)
N51 C55 C54 108.3(5)
N51 C55 C56 122.5(7)
C54 C55 C56 129.2(6)
N62 C63 C64 108.1(5)
N62 C63 C67 121.2(6)
C64 C63 C67 130.7(6)
C65 C64 C63 108.4(6)
C64 C65 N61 106.9(6)
C64 C65 C66 129.3(7)
N61 C65 C66 123.8(6)
C76 C71 C77 108.1(4)
C76 C71 C1 111.0(4)
C77 C71 C1 109.9(4)
C76 C71 C72 109.0(4)
C77 C71 C72 108.3(4)
C1 C71 C72 110.4(4)
C71 C72 C73 109.1(4)
C79 C73 C74 109.5(5)
C79 C73 C72 111.4(5)
C74 C73 C72 109.4(5)
C73 C74 C75 108.1(5)
C80 C75 C76 109.6(5)
C80 C75 C74 109.8(5)
C76 C75 C74 108.4(5)
C71 C76 C75 110.6(4)
C71 C77 C78 111.9(5)
C80 C78 C77 109.0(5)
C80 C78 C79 109.0(6)
C77 C78 C79 109.3(5)
C73 C79 C78 109.6(5)
C78 C80 C75 110.4(5)
C4 C81 C82 112.5(5)
C4 C81 C86 109.8(5)
C82 C81 C86 108.6(5)
C4 C81 C87 109.3(5)
C82 C81 C87 109.4(5)
C86 C81 C87 107.0(5)
C81 C82 C83 111.7(5)
C82 C83 C89 109.2(6)
C82 C83 C84 109.1(5)
C89 C83 C84 109.3(5)
C85 C84 C83 108.8(5)
C90 C85 C84 109.1(5)
C90 C85 C86 108.9(5)
C84 C85 C86 110.5(6)
C85 C86 C81 110.5(5)
C88 C87 C81 109.6(5)
C90 C88 C89 109.0(5)
C90 C88 C87 110.1(6)
C89 C88 C87 110.3(6)
C88 C89 C83 109.1(5)
C88 C90 C85 110.3(5)
C6 C91 C96 110.5(4)
C6 C91 C97 109.7(5)
C96 C91 C97 107.6(5)
C6 C91 C92 111.5(5)
C96 C91 C92 108.5(5)
C97 C91 C92 109.0(5)
C91 C92 C93 109.9(5)
C94 C93 C99 109.2(6)
C94 C93 C92 108.1(5)
C99 C93 C92 109.5(6)
C93 C94 C95 110.6(6)
C94 C95 C100 109.9(6)
C94 C95 C96 110.8(6)
C100 C95 C96 107.1(6)
C91 C96 C95 110.3(5)
C91 C97 C98 111.2(5)
C100 C98 C99 108.9(7)
C100 C98 C97 110.6(6)
C99 C98 C97 105.3(7)
C93 C99 C98 111.8(6)
C98 C100 C95 111.7(6)
C8 C101 C102 109.4(4)
C8 C101 C106 110.6(4)
C102 C101 C106 108.4(4)
C8 C101 C107 110.6(4)
C102 C101 C107 108.5(4)
C106 C101 C107 109.2(4)
C101 C102 C103 111.0(4)
C109 C103 C104 109.5(5)
C109 C103 C102 108.6(5)
C104 C103 C102 109.0(5)
C103 C104 C105 109.8(5)
C110 C105 C104 109.5(5)
C110 C105 C106 110.0(5)
C104 C105 C106 109.1(5)
C101 C106 C105 109.5(4)
C101 C107 C108 109.7(4)
C110 C108 C109 109.2(5)
C110 C108 C107 108.6(4)
C109 C108 C107 109.1(5)
C103 C109 C108 111.0(5)
C105 C110 C108 110.7(5)
N11 B1 N31 112.7(5)
N11 B1 N21 109.4(5)
N31 B1 N21 109.9(5)
N61 B2 N51 110.3(5)
N61 B2 N41 112.0(5)
N51 B2 N41 110.4(5)

loop_
_geom_bond_atom_site_label_1
_geom_bond_atom_site_label_2
_geom_bond_distance
Y1 C1 2.336(5)
Y1 N32 2.439(4)
Y1 N12 2.441(4)
Y1 C2 2.478(5)
Y1 N22 2.502(5)
Y1 C5 2.552(6)
Y1 C7 2.565(5)
Y1 Y2 3.3476(8)
Y2 N42 2.394(4)
Y2 N62 2.403(4)
Y2 C2 2.497(5)
Y2 C5 2.507(6)
Y2 N52 2.516(4)
Y2 C7 2.523(6)
Y2 C3 2.732(6)
N11 C15 1.365(7)
N11 N12 1.370(6)
N11 B1 1.538(8)
N12 C13 1.340(6)
N21 C25 1.364(8)
N21 N22 1.381(6)
N21 B1 1.543(8)
N22 C23 1.342(7)
N31 N32 1.365(6)
N31 C35 1.368(7)
N31 B1 1.540(8)
N32 C33 1.335(7)
N41 C45 1.342(7)
N41 N42 1.368(5)
N41 B2 1.548(7)
N42 C43 1.356(6)
N51 C55 1.346(7)
N51 N52 1.370(6)
N51 B2 1.537(9)
N52 C53 1.329(7)
N61 N62 1.366(6)
N61 C65 1.373(8)
N61 B2 1.534(8)
N62 C63 1.357(7)
C1 C2 1.305(6)
C1 C71 1.534(7)
C2 C3 1.430(8)
C3 C4 1.241(8)
C4 C81 1.474(8)
C5 C6 1.175(7)
C6 C91 1.487(7)
C7 C8 1.195(6)
C8 C101 1.489(7)
C13 C14 1.399(8)
C13 C17 1.470(7)
C14 C15 1.368(9)
C15 C16 1.514(9)
C23 C24 1.333(9)
C23 C27 1.470(9)
C24 C25 1.359(9)
C25 C26 1.504(9)
C33 C34 1.376(7)
C33 C37 1.484(7)
C34 C35 1.345(8)
C35 C36 1.511(8)
C43 C44 1.385(7)
C43 C47 1.482(7)
C44 C45 1.379(8)
C45 C46 1.499(8)
C53 C54 1.371(7)
C53 C57 1.477(8)
C54 C55 1.347(8)
C55 C56 1.509(8)
C63 C64 1.385(8)
C63 C67 1.476(8)
C64 C65 1.356(9)
C65 C66 1.472(9)
C71 C76 1.527(7)
C71 C77 1.527(7)
C71 C72 1.541(7)
C72 C73 1.545(7)
C73 C79 1.507(9)
C73 C74 1.539(8)
C74 C75 1.547(8)
C75 C80 1.530(8)
C75 C76 1.538(7)
C77 C78 1.529(7)
C78 C80 1.494(8)
C78 C79 1.532(8)
C81 C82 1.512(7)
C81 C86 1.532(7)
C81 C87 1.537(8)
C82 C83 1.518(8)
C83 C89 1.531(8)
C83 C84 1.532(8)
C84 C85 1.519(8)
C85 C90 1.509(8)
C85 C86 1.525(8)
C87 C88 1.523(8)
C88 C90 1.498(8)
C88 C89 1.516(8)
C91 C96 1.512(7)
C91 C97 1.533(8)
C91 C92 1.534(8)
C92 C93 1.545(8)
C93 C94 1.483(9)
C93 C99 1.512(9)
C94 C95 1.492(10)
C95 C100 1.507(9)
C95 C96 1.544(8)
C97 C98 1.543(8)
C98 C100 1.461(10)
C98 C99 1.526(10)
C101 C102 1.527(7)
C101 C106 1.530(7)
C101 C107 1.535(7)
C102 C103 1.537(7)
C103 C109 1.489(8)
C103 C104 1.513(8)
C104 C105 1.524(8)
C105 C110 1.492(8)
C105 C106 1.539(7)
C107 C108 1.543(7)
C108 C110 1.514(8)
C108 C109 1.522(8)

loop_
_geom_torsion_atom_site_label_1
_geom_torsion_atom_site_label_2
_geom_torsion_atom_site_label_3
_geom_torsion_atom_site_label_4
_geom_torsion
C1 Y1 Y2 N42 71.48(18)
N32 Y1 Y2 N42 143.3(2)
N12 Y1 Y2 N42 1.8(2)
C2 Y1 Y2 N42 71.3(2)
N22 Y1 Y2 N42 -108.2(2)
C5 Y1 Y2 N42 -50.9(2)
C7 Y1 Y2 N42 -167.0(2)
C1 Y1 Y2 N62 -70.37(19)
N32 Y1 Y2 N62 1.4(2)
N12 Y1 Y2 N62 -140.0(2)
C2 Y1 Y2 N62 -70.5(2)
N22 Y1 Y2 N62 109.9(2)
C5 Y1 Y2 N62 167.2(2)
C7 Y1 Y2 N62 51.2(2)
C1 Y1 Y2 C2 0.14(19)
N32 Y1 Y2 C2 72.0(2)
N12 Y1 Y2 C2 -69.5(2)
N22 Y1 Y2 C2 -179.5(2)
C5 Y1 Y2 C2 -122.3(2)
C7 Y1 Y2 C2 121.7(2)
C1 Y1 Y2 C5 122.42(19)
N32 Y1 Y2 C5 -165.8(2)
N12 Y1 Y2 C5 52.7(2)
C2 Y1 Y2 C5 122.3(2)
N22 Y1 Y2 C5 -57.3(2)
C7 Y1 Y2 C5 -116.0(2)
C1 Y1 Y2 N52 -179.61(16)
N32 Y1 Y2 N52 -107.80(18)
N12 Y1 Y2 N52 110.71(18)
C2 Y1 Y2 N52 -179.75(18)
N22 Y1 Y2 N52 0.70(18)
C5 Y1 Y2 N52 57.97(19)
C7 Y1 Y2 N52 -58.0(2)
C1 Y1 Y2 C7 -121.6(2)
N32 Y1 Y2 C7 -49.8(2)
N12 Y1 Y2 C7 168.8(2)
C2 Y1 Y2 C7 -121.7(2)
N22 Y1 Y2 C7 58.7(2)
C5 Y1 Y2 C7 116.0(2)
C1 Y1 Y2 C3 0.15(16)
N32 Y1 Y2 C3 71.97(18)
N12 Y1 Y2 C3 -69.52(18)
C2 Y1 Y2 C3 0.01(18)
N22 Y1 Y2 C3 -179.53(18)
C5 Y1 Y2 C3 -122.26(19)
C7 Y1 Y2 C3 121.7(2)
C15 N11 N12 C13 1.3(6)
B1 N11 N12 C13 -176.9(5)
C15 N11 N12 Y1 -164.3(4)
B1 N11 N12 Y1 17.5(6)
C1 Y1 N12 C13 -55.8(5)
N32 Y1 N12 C13 -141.2(5)
C2 Y1 N12 C13 -34.8(5)
N22 Y1 N12 C13 144.3(5)
C5 Y1 N12 C13 48.9(5)
C7 Y1 N12 C13 124.8(10)
Y2 Y1 N12 C13 12.0(5)
C1 Y1 N12 N11 106.0(4)
N32 Y1 N12 N11 20.5(4)
C2 Y1 N12 N11 127.0(4)
N22 Y1 N12 N11 -53.9(4)
C5 Y1 N12 N11 -149.3(4)
C7 Y1 N12 N11 -73.4(11)
Y2 Y1 N12 N11 173.8(3)
C25 N21 N22 C23 -0.3(7)
B1 N21 N22 C23 175.3(5)
C25 N21 N22 Y1 -174.6(4)
B1 N21 N22 Y1 1.1(6)
C1 Y1 N22 C23 -171.0(5)
N32 Y1 N22 C23 143.1(6)
N12 Y1 N22 C23 -128.4(6)
C2 Y1 N22 C23 -13(10)
C5 Y1 N22 C23 -30.8(6)
C7 Y1 N22 C23 48.6(6)
Y2 Y1 N22 C23 8.4(6)
C1 Y1 N22 N21 1.3(6)
N32 Y1 N22 N21 -44.6(4)
N12 Y1 N22 N21 43.9(4)
C2 Y1 N22 N21 160(9)
C5 Y1 N22 N21 141.5(4)
C7 Y1 N22 N21 -139.2(4)
Y2 Y1 N22 N21 -179.4(3)
C35 N31 N32 C33 -1.2(6)
B1 N31 N32 C33 -179.1(5)
C35 N31 N32 Y1 162.9(4)
B1 N31 N32 Y1 -15.1(6)
C1 Y1 N32 C33 53.5(4)
N12 Y1 N32 C33 138.0(5)
C2 Y1 N32 C33 31.7(5)
N22 Y1 N32 C33 -147.9(5)
C5 Y1 N32 C33 -112.6(10)
C7 Y1 N32 C33 -51.1(5)
Y2 Y1 N32 C33 -16.1(5)
C1 Y1 N32 N31 -106.3(4)
N12 Y1 N32 N31 -21.8(4)
C2 Y1 N32 N31 -128.1(4)
N22 Y1 N32 N31 52.3(4)
C5 Y1 N32 N31 87.6(10)
C7 Y1 N32 N31 149.1(4)
Y2 Y1 N32 N31 -175.9(3)
C45 N41 N42 C43 0.3(6)
B2 N41 N42 C43 -180.0(5)
C45 N41 N42 Y2 174.8(4)
B2 N41 N42 Y2 -5.4(6)
N62 Y2 N42 C43 139.8(4)
C2 Y2 N42 C43 32.0(5)
C5 Y2 N42 C43 -51.7(4)
N52 Y2 N42 C43 -142.9(5)
C7 Y2 N42 C43 -126.6(9)
C3 Y2 N42 C43 53.5(4)
Y1 Y2 N42 C43 -15.4(5)
N62 Y2 N42 N41 -33.1(3)
C2 Y2 N42 N41 -141.0(3)
C5 Y2 N42 N41 135.4(4)
N52 Y2 N42 N41 44.2(3)
C7 Y2 N42 N41 60.5(10)
C3 Y2 N42 N41 -119.4(4)
Y1 Y2 N42 N41 171.7(3)
C55 N51 N52 C53 0.0(6)
B2 N51 N52 C53 -179.8(5)
C55 N51 N52 Y2 177.0(4)
B2 N51 N52 Y2 -2.8(6)
N42 Y2 N52 C53 135.9(5)
N62 Y2 N52 C53 -140.0(5)
C2 Y2 N52 C53 -2.3(14)
C5 Y2 N52 C53 39.0(5)
C7 Y2 N52 C53 -41.1(5)
C3 Y2 N52 C53 179.6(4)
Y1 Y2 N52 C53 -0.9(5)
N42 Y2 N52 N51 -39.9(3)
N62 Y2 N52 N51 44.2(3)
C2 Y2 N52 N51 -178.2(10)
C5 Y2 N52 N51 -136.8(3)
C7 Y2 N52 N51 143.1(3)
C3 Y2 N52 N51 3.8(6)
Y1 Y2 N52 N51 -176.7(3)
C65 N61 N62 C63 -0.4(6)
B2 N61 N62 C63 179.1(5)
C65 N61 N62 Y2 -173.9(4)
B2 N61 N62 Y2 5.6(6)
N42 Y2 N62 C63 -138.5(5)
C2 Y2 N62 C63 -32.1(5)
C5 Y2 N62 C63 137.7(8)
N52 Y2 N62 C63 142.6(5)
C7 Y2 N62 C63 52.2(5)
C3 Y2 N62 C63 -52.7(5)
Y1 Y2 N62 C63 15.4(5)
N42 Y2 N62 N61 33.2(3)
C2 Y2 N62 N61 139.5(3)
C5 Y2 N62 N61 -50.7(10)
N52 Y2 N62 N61 -45.7(3)
C7 Y2 N62 N61 -136.1(4)
C3 Y2 N62 N61 119.0(4)
Y1 Y2 N62 N61 -173.0(3)
N32 Y1 C1 C2 -137.0(3)
N12 Y1 C1 C2 138.7(3)
N22 Y1 C1 C2 179.3(3)
C5 Y1 C1 C2 40.4(3)
C7 Y1 C1 C2 -41.4(3)
Y2 Y1 C1 C2 -0.2(3)
N32 Y1 C1 C71 43.2(7)
N12 Y1 C1 C71 -41.1(7)
C2 Y1 C1 C71 -179.8(9)
N22 Y1 C1 C71 -0.5(9)
C5 Y1 C1 C71 -139.4(7)
C7 Y1 C1 C71 138.8(7)
Y2 Y1 C1 C71 180.0(7)
C71 C1 C2 C3 -0.2(8)
Y1 C1 C2 C3 180.0(5)
C71 C1 C2 Y1 179.9(6)
C71 C1 C2 Y2 -179.5(5)
Y1 C1 C2 Y2 0.6(8)
N32 Y1 C2 C1 45.4(3)
N12 Y1 C2 C1 -43.5(3)
N22 Y1 C2 C1 -159(9)
C5 Y1 C2 C1 -140.8(3)
C7 Y1 C2 C1 139.7(3)
Y2 Y1 C2 C1 179.7(4)
C1 Y1 C2 C3 -180(100)
N32 Y1 C2 C3 -134.4(17)
N12 Y1 C2 C3 136.7(17)
N22 Y1 C2 C3 21(10)
C5 Y1 C2 C3 39.4(17)
C7 Y1 C2 C3 -40.1(17)
Y2 Y1 C2 C3 -0.1(16)
C1 Y1 C2 Y2 -179.7(4)
N32 Y1 C2 Y2 -134.28(13)
N12 Y1 C2 Y2 136.79(13)
N22 Y1 C2 Y2 21(9)
C5 Y1 C2 Y2 39.48(14)
C7 Y1 C2 Y2 -40.01(14)
N42 Y2 C2 C1 -135.9(8)
N62 Y2 C2 C1 137.1(8)
C5 Y2 C2 C1 -40.8(8)
N52 Y2 C2 C1 1.0(17)
C7 Y2 C2 C1 40.2(8)
C3 Y2 C2 C1 179.5(10)
Y1 Y2 C2 C1 -0.6(7)
N42 Y2 C2 C3 44.6(3)
N62 Y2 C2 C3 -42.3(3)
C5 Y2 C2 C3 139.7(3)
N52 Y2 C2 C3 -178.5(10)
C7 Y2 C2 C3 -139.3(3)
Y1 Y2 C2 C3 180.0(3)
N42 Y2 C2 Y1 -135.33(13)
N62 Y2 C2 Y1 137.70(14)
C5 Y2 C2 Y1 -40.27(15)
N52 Y2 C2 Y1 1.6(12)
C7 Y2 C2 Y1 40.77(16)
C3 Y2 C2 Y1 -180.0(3)
C1 C2 C3 C4 172(4)
Y1 C2 C3 C4 -8(5)
Y2 C2 C3 C4 -8(4)
C1 C2 C3 Y2 -179.7(5)
Y1 C2 C3 Y2 0.1(16)
N42 Y2 C3 C4 40.9(4)
N62 Y2 C3 C4 -40.7(4)
C2 Y2 C3 C4 178.8(6)
C5 Y2 C3 C4 137.2(4)
N52 Y2 C3 C4 -1.6(6)
C7 Y2 C3 C4 -139.1(4)
Y1 Y2 C3 C4 178.8(4)
N42 Y2 C3 C2 -138.0(3)
N62 Y2 C3 C2 140.5(3)
C5 Y2 C3 C2 -41.6(3)
N52 Y2 C3 C2 179.5(3)
C7 Y2 C3 C2 42.0(3)
Y1 Y2 C3 C2 0.0(3)
C2 C3 C4 C81 -173(3)
Y2 C3 C4 C81 180(100)
N42 Y2 C5 C6 -32.1(5)
N62 Y2 C5 C6 50.1(11)
C2 Y2 C5 C6 -139.6(5)
N52 Y2 C5 C6 45.3(5)
C7 Y2 C5 C6 137.5(5)
C3 Y2 C5 C6 -119.2(5)
Y1 Y2 C5 C6 -178.7(5)
N42 Y2 C5 Y1 146.52(13)
N62 Y2 C5 Y1 -131.2(8)
C2 Y2 C5 Y1 39.02(14)
N52 Y2 C5 Y1 -136.07(14)
C7 Y2 C5 Y1 -43.87(15)
C3 Y2 C5 Y1 59.47(17)
C1 Y1 C5 C6 117.6(12)
N32 Y1 C5 C6 -76.8(15)
N12 Y1 C5 C6 31.2(12)
C2 Y1 C5 C6 137.5(12)
N22 Y1 C5 C6 -42.8(12)
C7 Y1 C5 C6 -139.8(12)
Y2 Y1 C5 C6 177.0(12)
C1 Y1 C5 Y2 -59.36(17)
N32 Y1 C5 Y2 106.3(9)
N12 Y1 C5 Y2 -145.75(14)
C2 Y1 C5 Y2 -39.44(14)
N22 Y1 C5 Y2 140.26(14)
C7 Y1 C5 Y2 43.25(16)
Y2 C5 C6 C91 -168(4)
Y1 C5 C6 C91 15(6)
N42 Y2 C7 C8 -63.0(11)
N62 Y2 C7 C8 29.0(5)
C2 Y2 C7 C8 137.6(5)
C5 Y2 C7 C8 -139.4(5)
N52 Y2 C7 C8 -47.1(5)
C3 Y2 C7 C8 117.0(5)
Y1 Y2 C7 C8 176.9(6)
N42 Y2 C7 Y1 120.1(8)
N62 Y2 C7 Y1 -147.91(14)
C2 Y2 C7 Y1 -39.32(15)
C5 Y2 C7 Y1 43.65(15)
N52 Y2 C7 Y1 136.03(14)
C3 Y2 C7 Y1 -59.94(18)
C1 Y1 C7 C8 -113.5(11)
N32 Y1 C7 C8 -27.1(11)
N12 Y1 C7 C8 65.8(16)
C2 Y1 C7 C8 -133.9(11)
N22 Y1 C7 C8 47.0(11)
C5 Y1 C7 C8 143.4(11)
Y2 Y1 C7 C8 -173.6(12)
C1 Y1 C7 Y2 60.09(18)
N32 Y1 C7 Y2 146.51(15)
N12 Y1 C7 Y2 -120.6(10)
C2 Y1 C7 Y2 39.74(15)
N22 Y1 C7 Y2 -139.42(15)
C5 Y1 C7 Y2 -42.99(16)
Y2 C7 C8 C101 154(7)
Y1 C7 C8 C101 -33(8)
N11 N12 C13 C14 -1.4(6)
Y1 N12 C13 C14 162.3(4)
N11 N12 C13 C17 179.1(5)
Y1 N12 C13 C17 -17.2(8)
N12 C13 C14 C15 0.9(8)
C17 C13 C14 C15 -179.6(6)
N12 N11 C15 C14 -0.8(7)
B1 N11 C15 C14 177.2(6)
N12 N11 C15 C16 179.6(7)
B1 N11 C15 C16 -2.4(11)
C13 C14 C15 N11 -0.1(8)
C13 C14 C15 C16 179.5(8)
N21 N22 C23 C24 0.1(7)
Y1 N22 C23 C24 173.2(5)
N21 N22 C23 C27 179.6(6)
Y1 N22 C23 C27 -7.4(9)
N22 C23 C24 C25 0.1(9)
C27 C23 C24 C25 -179.3(7)
C23 C24 C25 N21 -0.3(9)
C23 C24 C25 C26 -177.2(8)
N22 N21 C25 C24 0.4(8)
B1 N21 C25 C24 -174.7(6)
N22 N21 C25 C26 177.7(7)
B1 N21 C25 C26 2.6(11)
N31 N32 C33 C34 0.4(6)
Y1 N32 C33 C34 -161.6(4)
N31 N32 C33 C37 -179.7(5)
Y1 N32 C33 C37 18.3(7)
N32 C33 C34 C35 0.5(8)
C37 C33 C34 C35 -179.4(6)
C33 C34 C35 N31 -1.2(8)
C33 C34 C35 C36 179.5(7)
N32 N31 C35 C34 1.5(7)
B1 N31 C35 C34 179.2(6)
N32 N31 C35 C36 -179.1(6)
B1 N31 C35 C36 -1.4(10)
N41 N42 C43 C44 -0.9(6)
Y2 N42 C43 C44 -174.6(3)
N41 N42 C43 C47 178.3(4)
Y2 N42 C43 C47 4.6(7)
N42 C43 C44 C45 1.2(6)
C47 C43 C44 C45 -177.9(5)
N42 N41 C45 C44 0.5(6)
B2 N41 C45 C44 -179.3(6)
N42 N41 C45 C46 -177.4(6)
B2 N41 C45 C46 2.8(10)
C43 C44 C45 N41 -1.0(6)
C43 C44 C45 C46 176.8(6)
N51 N52 C53 C54 0.2(6)
Y2 N52 C53 C54 -175.9(4)
N51 N52 C53 C57 -179.5(5)
Y2 N52 C53 C57 4.3(8)
N52 C53 C54 C55 -0.4(7)
C57 C53 C54 C55 179.4(6)
N52 N51 C55 C54 -0.2(7)
B2 N51 C55 C54 179.6(6)
N52 N51 C55 C56 179.2(6)
B2 N51 C55 C56 -1.0(10)
C53 C54 C55 N51 0.4(7)
C53 C54 C55 C56 -179.1(7)
N61 N62 C63 C64 1.4(6)
Y2 N62 C63 C64 173.9(4)
N61 N62 C63 C67 -178.3(5)
Y2 N62 C63 C67 -5.9(7)
N62 C63 C64 C65 -2.0(7)
C67 C63 C64 C65 177.8(6)
C63 C64 C65 N61 1.7(7)
C63 C64 C65 C66 -177.0(7)
N62 N61 C65 C64 -0.8(7)
B2 N61 C65 C64 179.8(6)
N62 N61 C65 C66 178.0(6)
B2 N61 C65 C66 -1.5(10)
C2 C1 C71 C76 59.4(7)
Y1 C1 C71 C76 -120.9(7)
C2 C1 C71 C77 179.0(5)
Y1 C1 C71 C77 -1.3(9)
C2 C1 C71 C72 -61.6(7)
Y1 C1 C71 C72 118.1(7)
C76 C71 C72 C73 59.3(6)
C77 C71 C72 C73 -58.1(6)
C1 C71 C72 C73 -178.5(5)
C71 C72 C73 C79 59.8(6)
C71 C72 C73 C74 -61.3(7)
C79 C73 C74 C75 -60.0(6)
C72 C73 C74 C75 62.3(7)
C73 C74 C75 C80 58.3(6)
C73 C74 C75 C76 -61.4(7)
C77 C71 C76 C75 57.5(6)
C1 C71 C76 C75 178.2(5)
C72 C71 C76 C75 -60.0(6)
C80 C75 C76 C71 -58.7(6)
C74 C75 C76 C71 61.2(6)
C76 C71 C77 C78 -58.5(6)
C1 C71 C77 C78 -179.8(4)
C72 C71 C77 C78 59.5(6)
C71 C77 C78 C80 59.9(7)
C71 C77 C78 C79 -59.1(7)
C74 C73 C79 C78 61.9(6)
C72 C73 C79 C78 -59.2(6)
C80 C78 C79 C73 -61.4(6)
C77 C78 C79 C73 57.6(7)
C77 C78 C80 C75 -59.2(7)
C79 C78 C80 C75 60.0(6)
C76 C75 C80 C78 59.4(6)
C74 C75 C80 C78 -59.6(6)
C3 C4 C81 C82 -177(2)
C3 C4 C81 C86 -56(3)
C3 C4 C81 C87 61(3)
C4 C81 C82 C83 -179.5(5)
C86 C81 C82 C83 58.6(7)
C87 C81 C82 C83 -57.9(7)
C81 C82 C83 C89 58.9(7)
C81 C82 C83 C84 -60.5(7)
C82 C83 C84 C85 59.5(7)
C89 C83 C84 C85 -59.8(7)
C83 C84 C85 C90 60.0(7)
C83 C84 C85 C86 -59.6(7)
C90 C85 C86 C81 -60.7(7)
C84 C85 C86 C81 59.0(7)
C4 C81 C86 C85 179.4(5)
C82 C81 C86 C85 -57.1(7)
C87 C81 C86 C85 60.9(6)
C4 C81 C87 C88 -179.0(5)
C82 C81 C87 C88 57.4(7)
C86 C81 C87 C88 -60.0(7)
C81 C87 C88 C90 60.5(7)
C81 C87 C88 C89 -59.9(7)
C90 C88 C89 C83 -60.3(7)
C87 C88 C89 C83 60.7(7)
C82 C83 C89 C88 -59.2(7)
C84 C83 C89 C88 60.0(7)
C89 C88 C90 C85 61.4(7)
C87 C88 C90 C85 -59.7(7)
C84 C85 C90 C88 -61.5(7)
C86 C85 C90 C88 59.2(7)
C5 C6 C91 C96 -90(5)
C5 C6 C91 C97 29(5)
C5 C6 C91 C92 149(5)
C6 C91 C92 C93 -178.1(5)
C96 C91 C92 C93 60.1(7)
C97 C91 C92 C93 -56.8(7)
C91 C92 C93 C94 -62.0(8)
C91 C92 C93 C99 57.0(7)
C99 C93 C94 C95 -57.9(7)
C92 C93 C94 C95 61.2(8)
C93 C94 C95 C100 58.8(7)
C93 C94 C95 C96 -59.3(8)
C6 C91 C96 C95 -179.3(6)
C97 C91 C96 C95 61.0(7)
C92 C91 C96 C95 -56.9(7)
C94 C95 C96 C91 57.0(8)
C100 C95 C96 C91 -62.9(8)
C6 C91 C97 C98 -176.6(6)
C96 C91 C97 C98 -56.4(8)
C92 C91 C97 C98 61.1(8)
C91 C97 C98 C100 55.6(9)
C91 C97 C98 C99 -61.9(8)
C94 C93 C99 C98 56.9(7)
C92 C93 C99 C98 -61.3(7)
C100 C98 C99 C93 -56.5(7)
C97 C98 C99 C93 62.1(7)
C99 C98 C100 C95 57.0(8)
C97 C98 C100 C95 -58.2(9)
C94 C95 C100 C98 -59.2(8)
C96 C95 C100 C98 61.2(8)
C7 C8 C101 C102 -15(7)
C7 C8 C101 C106 104(7)
C7 C8 C101 C107 -135(7)
C8 C101 C102 C103 179.9(5)
C106 C101 C102 C103 59.2(6)
C107 C101 C102 C103 -59.3(6)
C101 C102 C103 C109 60.0(6)
C101 C102 C103 C104 -59.3(7)
C109 C103 C104 C105 -59.1(6)
C102 C103 C104 C105 59.6(6)
C103 C104 C105 C110 59.4(6)
C103 C104 C105 C106 -61.0(6)
C8 C101 C106 C105 -179.6(5)
C102 C101 C106 C105 -59.6(6)
C107 C101 C106 C105 58.4(6)
C110 C105 C106 C101 -59.1(6)
C104 C105 C106 C101 61.0(6)
C8 C101 C107 C108 178.6(4)
C102 C101 C107 C108 58.6(5)
C106 C101 C107 C108 -59.4(6)
C101 C107 C108 C110 59.8(6)
C101 C107 C108 C109 -59.1(6)
C104 C103 C109 C108 58.9(6)
C102 C103 C109 C108 -60.1(6)
C110 C108 C109 C103 -58.0(6)
C107 C108 C109 C103 60.5(6)
C104 C105 C110 C108 -59.2(6)
C106 C105 C110 C108 60.6(6)
C109 C108 C110 C105 58.1(6)
C107 C108 C110 C105 -60.7(6)
C15 N11 B1 N31 112.2(7)
N12 N11 B1 N31 -70.0(7)
C15 N11 B1 N21 -125.3(7)
N12 N11 B1 N21 52.5(7)
N32 N31 B1 N11 68.5(6)
C35 N31 B1 N11 -109.0(7)
N32 N31 B1 N21 -53.8(7)
C35 N31 B1 N21 128.7(6)
C25 N21 B1 N11 111.7(7)
N22 N21 B1 N11 -63.0(6)
C25 N21 B1 N31 -124.1(7)
N22 N21 B1 N31 61.2(7)
N62 N61 B2 N51 60.3(6)
C65 N61 B2 N51 -120.4(6)
N62 N61 B2 N41 -63.2(7)
C65 N61 B2 N41 116.2(6)
C55 N51 B2 N61 119.9(6)
N52 N51 B2 N61 -60.3(6)
C55 N51 B2 N41 -115.7(6)
N52 N51 B2 N41 64.1(6)
C45 N41 B2 N61 -117.2(6)
N42 N41 B2 N61 63.0(7)
C45 N41 B2 N51 119.3(6)
N42 N41 B2 N51 -60.4(6)

loop_
_platon_squeeze_void_nr
_platon_squeeze_void_average_x
_platon_squeeze_void_average_y
_platon_squeeze_void_average_z
_platon_squeeze_void_volume
_platon_squeeze_void_count_electrons
1 -0.122 0.500 0.378 1499.6 206.9
